data_7215720
loop_
_publ_author_name
'Zba\<cnik, M.'
'Kaitner, B.'

_publ_section_title
;
 Ex situ and in situ monitoring of the syntheses of thermochromic Schiff
 bases
;
_journal_issue 20
_journal_name_full CrystEngComm
_journal_page_first 4162
_journal_paper_doi 10.1039/c3ce42583e
_journal_volume 16
_journal_year 2014
_chemical_formula_moiety 'C18 H15 N O2'
_chemical_formula_sum 'C18 H15 N O2'
_chemical_formula_weight 277.31
_chemical_melting_point 369(1)
_chemical_name_common 2-methoxy-6-(naphthalene-2-yliminomethyl)-phenol
_chemical_name_systematic 2-methoxy-6-(naphthalene-2-yliminomethyl)-phenol
_chemical_properties_physical thermochromic
_space_group_IT_number 19
_symmetry_cell_setting orthorhombic
_symmetry_Int_Tables_number 19
_symmetry_space_group_name_Hall 'P 2ac 2ab'
_symmetry_space_group_name_H-M 'P 21 21 21'
_atom_sites_solution_hydrogens geom
_atom_sites_solution_primary direct
_atom_sites_solution_secondary difmap
_audit_creation_method SHELXL-97
_audit_update_record
;
2013-09-19 # Formatted by publCIF
;
_cell_angle_alpha 90.00
_cell_angle_beta 90.00
_cell_angle_gamma 90.00
_cell_formula_units_Z 4
_cell_length_a 7.0652(4)
_cell_length_b 11.3687(6)
_cell_length_c 17.5723(8)
_cell_measurement_temperature 298(2)
_cell_volume 1411.44(13)
_computing_structure_refinement 'SHELXL-97 (Sheldrick, 1997)'
_computing_structure_solution 'SHELXS-97 (Sheldrick, 1990)'
_diffrn_ambient_temperature 298(2)
_diffrn_measured_fraction_theta_full 0.993
_diffrn_measured_fraction_theta_max 0.993
_diffrn_radiation_monochromator graphite
_diffrn_radiation_probe x-ray
_diffrn_radiation_type MoK\a
_diffrn_radiation_wavelength 0.71073
_diffrn_reflns_av_R_equivalents 0.0194
_diffrn_reflns_av_sigmaI/netI 0.0381
_diffrn_reflns_limit_h_max 5
_diffrn_reflns_limit_h_min -9
_diffrn_reflns_limit_k_max 14
_diffrn_reflns_limit_k_min -11
_diffrn_reflns_limit_l_max 17
_diffrn_reflns_limit_l_min -22
_diffrn_reflns_number 5719
_diffrn_reflns_theta_full 26.99
_diffrn_reflns_theta_max 26.99
_diffrn_reflns_theta_min 4.52
_diffrn_source 'fine-focus sealed tube'
_diffrn_source_type 'Oxford Diffraction Xcalibur Kappa CCD X-ray diffractometer'
_exptl_absorpt_coefficient_mu 0.085
_exptl_absorpt_correction_type none
_exptl_crystal_colour red
_exptl_crystal_density_diffrn 1.305
_exptl_crystal_density_method 'not measured'
_exptl_crystal_description prism
_exptl_crystal_F_000 584
_exptl_crystal_recrystallization_method 'evaporation of tetrahydrofurane (298 K)'
_exptl_crystal_size_max 0.92
_exptl_crystal_size_mid 0.54
_exptl_crystal_size_min 0.44
_refine_diff_density_max 0.089
_refine_diff_density_min -0.090
_refine_diff_density_rms 0.021
_refine_ls_abs_structure_details 'Flack H D (1983), Acta Cryst. A39, 876-881'
_refine_ls_abs_structure_Flack -0.4(11)
_refine_ls_extinction_coef 0.048(3)
_refine_ls_extinction_expression Fc^*^=kFc[1+0.001xFc^2^\l^3^/sin(2\q)]^-1/4^
_refine_ls_extinction_method SHELXL
_refine_ls_goodness_of_fit_ref 0.854
_refine_ls_hydrogen_treatment mixed
_refine_ls_matrix_type full
_refine_ls_number_parameters 195
_refine_ls_number_reflns 3055
_refine_ls_number_restraints 14
_refine_ls_restrained_S_all 0.858
_refine_ls_R_factor_all 0.0592
_refine_ls_R_factor_gt 0.0315
_refine_ls_shift/su_max 0.000
_refine_ls_shift/su_mean 0.000
_refine_ls_structure_factor_coef Fsqd
_refine_ls_weighting_details 'calc w=1/[\s^2^(Fo^2^)+(0.0400P)^2^+0.0000P] where P=(Fo^2^+2Fc^2^)/3'
_refine_ls_weighting_scheme calc
_refine_ls_wR_factor_gt 0.0670
_refine_ls_wR_factor_ref 0.0717
_reflns_number_gt 1870
_reflns_number_total 3055
_reflns_threshold_expression >2sigma(I)
_cod_data_source_file c3ce42583e2.cif
_cod_data_source_block 2RT
_cod_depositor_comments
;
The following automatic conversions were performed:

data name '_iucr_refine_instruction_details' was replaced with
'_iucr_refine_instructions_details' as specified in the replacement
file 'data/replacement-values/replacement_tags.lst'.

Automatic conversion script
Id: cif_correct_tags 9268 2022-04-12 08:56:07Z antanas 
;
_cod_database_code 7215720

loop_
_symmetry_equiv_pos_as_xyz
'x, y, z'
'-x+1/2, -y, z+1/2'
'-x, y+1/2, -z+1/2'
'x+1/2, -y+1/2, -z'

loop_
_atom_site_label
_atom_site_type_symbol
_atom_site_fract_x
_atom_site_fract_y
_atom_site_fract_z
_atom_site_U_iso_or_equiv
_atom_site_adp_type
_atom_site_occupancy
_atom_site_symmetry_multiplicity
_atom_site_calc_flag
_atom_site_refinement_flags
O1 O 0.92712(17) 0.66486(9) 0.15840(6) 0.0778(3) Uani 1 1 d .
H1 H 0.835(2) 0.6997(13) 0.1948(10) 0.093 Uiso 1 1 d .
O2 O 1.18519(15) 0.63068(9) 0.05404(6) 0.0769(3) Uani 1 1 d U
N1 N 0.76569(18) 0.80548(11) 0.25300(6) 0.0621(3) Uani 1 1 d U
C1 C 1.05928(19) 0.85185(13) 0.19348(8) 0.0586(3) Uani 1 1 d U
C2 C 1.0612(2) 0.74921(13) 0.15050(7) 0.0590(4) Uani 1 1 d .
C3 C 1.2017(2) 0.73242(13) 0.09501(8) 0.0617(4) Uani 1 1 d U
C4 C 1.3364(2) 0.81687(16) 0.08370(9) 0.0781(5) Uani 1 1 d .
H4 H 1.4277 0.8067 0.0461 0.094 Uiso 1 1 calc R
C5 C 1.3373(2) 0.91783(16) 0.12811(11) 0.0903(5) Uani 1 1 d .
H5 H 1.4317 0.9739 0.1212 0.108 Uiso 1 1 calc R
C6 C 1.2011(2) 0.93546(15) 0.18174(9) 0.0767(4) Uani 1 1 d U
H6 H 1.2025 1.0038 0.2108 0.092 Uiso 1 1 calc R
C7 C 0.9068(2) 0.87549(13) 0.24649(7) 0.0624(3) Uani 1 1 d U
H7 H 0.9115 0.9429 0.2764 0.075 Uiso 1 1 calc R
C8 C 0.6072(2) 0.83011(12) 0.30007(7) 0.0581(4) Uani 1 1 d .
C9 C 0.5709(2) 0.94203(14) 0.33176(8) 0.0737(4) Uani 1 1 d .
H9 H 0.6564 1.0031 0.3243 0.088 Uiso 1 1 calc R
C10 C 0.4113(2) 0.96050(14) 0.37311(8) 0.0757(4) Uani 1 1 d U
H10 H 0.3882 1.0352 0.3926 0.091 Uiso 1 1 calc R
C11 C 0.2799(2) 0.87021(13) 0.38732(7) 0.0636(3) Uani 1 1 d U
C12 C 0.1127(2) 0.88696(16) 0.43086(8) 0.0777(4) Uani 1 1 d U
H12 H 0.0869 0.9607 0.4513 0.093 Uiso 1 1 calc R
C13 C -0.0093(3) 0.79774(18) 0.44313(9) 0.0818(5) Uani 1 1 d .
H13 H -0.1166 0.8101 0.4727 0.098 Uiso 1 1 calc R
C14 C 0.0242(2) 0.68719(16) 0.41181(8) 0.0776(5) Uani 1 1 d .
H14 H -0.0609 0.6263 0.4204 0.093 Uiso 1 1 calc R
C15 C 0.1815(2) 0.66781(14) 0.36849(8) 0.0700(4) Uani 1 1 d U
H15 H 0.2011 0.5940 0.3471 0.084 Uiso 1 1 calc R
C16 C 0.3146(2) 0.75774(12) 0.35578(7) 0.0581(3) Uani 1 1 d U
C17 C 0.48025(19) 0.74191(13) 0.31164(8) 0.0588(4) Uani 1 1 d .
H17 H 0.5031 0.6687 0.2898 0.071 Uiso 1 1 calc R
C18 C 1.3063(2) 0.61645(16) -0.01026(8) 0.0892(5) Uani 1 1 d .
H18A H 1.2857 0.6799 -0.0454 0.134 Uiso 1 1 calc R
H18B H 1.2787 0.5430 -0.0348 0.134 Uiso 1 1 calc R
H18C H 1.4358 0.6169 0.0062 0.134 Uiso 1 1 calc R

loop_
_atom_site_aniso_label
_atom_site_aniso_U_11
_atom_site_aniso_U_22
_atom_site_aniso_U_33
_atom_site_aniso_U_23
_atom_site_aniso_U_13
_atom_site_aniso_U_12
O1 0.0848(8) 0.0645(6) 0.0841(7) -0.0033(6) 0.0274(6) -0.0132(6)
O2 0.0765(7) 0.0781(6) 0.0761(6) -0.0040(5) 0.0178(6) 0.0009(6)
N1 0.0680(7) 0.0614(7) 0.0570(6) 0.0031(6) 0.0039(6) 0.0034(6)
C1 0.0588(8) 0.0637(9) 0.0534(7) 0.0077(7) -0.0095(6) -0.0004(6)
C2 0.0587(8) 0.0607(9) 0.0577(8) 0.0130(7) -0.0030(7) -0.0032(8)
C3 0.0595(9) 0.0656(9) 0.0601(8) 0.0098(6) -0.0007(7) 0.0029(9)
C4 0.0579(10) 0.0975(13) 0.0788(10) 0.0038(10) 0.0062(8) -0.0096(10)
C5 0.0724(12) 0.0933(13) 0.1051(13) -0.0043(11) 0.0052(10) -0.0250(10)
C6 0.0714(9) 0.0797(10) 0.0790(10) -0.0047(9) -0.0056(8) -0.0154(8)
C7 0.0676(8) 0.0640(9) 0.0557(7) 0.0034(7) -0.0075(6) 0.0026(7)
C8 0.0638(9) 0.0582(9) 0.0522(8) -0.0011(7) -0.0041(7) 0.0069(8)
C9 0.0760(11) 0.0643(9) 0.0808(10) -0.0087(8) 0.0020(9) -0.0007(9)
C10 0.0831(11) 0.0654(8) 0.0786(10) -0.0194(8) -0.0019(9) 0.0075(7)
C11 0.0696(9) 0.0714(7) 0.0497(7) -0.0048(7) -0.0060(6) 0.0122(7)
C12 0.0805(10) 0.0901(11) 0.0626(9) -0.0113(8) 0.0020(7) 0.0191(9)
C13 0.0712(12) 0.1112(15) 0.0630(10) 0.0084(11) 0.0108(8) 0.0148(11)
C14 0.0718(12) 0.0891(13) 0.0720(10) 0.0128(9) 0.0060(9) -0.0016(10)
C15 0.0778(10) 0.0685(8) 0.0638(9) 0.0074(8) 0.0028(9) 0.0048(7)
C16 0.0674(9) 0.0621(7) 0.0447(7) 0.0034(6) -0.0041(7) 0.0084(6)
C17 0.0710(10) 0.0506(8) 0.0549(8) 0.0006(7) 0.0014(7) 0.0064(8)
C18 0.0744(10) 0.1129(13) 0.0802(11) -0.0058(10) 0.0186(9) 0.0116(12)

loop_
_atom_type_symbol
_atom_type_description
_atom_type_scat_dispersion_real
_atom_type_scat_dispersion_imag
_atom_type_scat_source
C C 0.0033 0.0016 'International Tables Vol C Tables 4.2.6.8 and 6.1.1.4'
H H 0.0000 0.0000 'International Tables Vol C Tables 4.2.6.8 and 6.1.1.4'
N N 0.0061 0.0033 'International Tables Vol C Tables 4.2.6.8 and 6.1.1.4'
O O 0.0106 0.0060 'International Tables Vol C Tables 4.2.6.8 and 6.1.1.4'

loop_
_geom_angle_atom_site_label_1
_geom_angle_atom_site_label_2
_geom_angle_atom_site_label_3
_geom_angle
C2 O1 H1 103.9(9)
C3 O2 C18 117.52(12)
C7 N1 C8 122.91(12)
C2 C1 C6 118.96(13)
C2 C1 C7 120.81(13)
C6 C1 C7 120.13(14)
O1 C2 C1 122.10(13)
O1 C2 C3 117.97(13)
C1 C2 C3 119.89(14)
C4 C3 O2 125.24(14)
C4 C3 C2 119.85(15)
O2 C3 C2 114.86(13)
C3 C4 C5 120.17(16)
C3 C4 H4 119.9
C5 C4 H4 119.9
C6 C5 C4 120.48(16)
C6 C5 H5 119.8
C4 C5 H5 119.8
C5 C6 C1 120.61(16)
C5 C6 H6 119.7
C1 C6 H6 119.7
N1 C7 C1 121.39(13)
N1 C7 H7 119.3
C1 C7 H7 119.3
C17 C8 C9 119.02(14)
C17 C8 N1 117.49(12)
C9 C8 N1 123.41(14)
C10 C9 C8 120.08(15)
C10 C9 H9 120.0
C8 C9 H9 120.0
C9 C10 C11 122.04(15)
C9 C10 H10 119.0
C11 C10 H10 119.0
C10 C11 C16 118.39(13)
C10 C11 C12 123.15(15)
C16 C11 C12 118.45(15)
C13 C12 C11 121.12(15)
C13 C12 H12 119.4
C11 C12 H12 119.4
C12 C13 C14 120.46(16)
C12 C13 H13 119.8
C14 C13 H13 119.8
C15 C14 C13 120.31(16)
C15 C14 H14 119.8
C13 C14 H14 119.8
C14 C15 C16 121.01(15)
C14 C15 H15 119.5
C16 C15 H15 119.5
C15 C16 C11 118.61(13)
C15 C16 C17 123.17(13)
C11 C16 C17 118.21(13)
C8 C17 C16 122.23(13)
C8 C17 H17 118.9
C16 C17 H17 118.9
O2 C18 H18A 109.5
O2 C18 H18B 109.5
H18A C18 H18B 109.5
O2 C18 H18C 109.5
H18A C18 H18C 109.5
H18B C18 H18C 109.5

loop_
_geom_bond_atom_site_label_1
_geom_bond_atom_site_label_2
_geom_bond_distance
O1 C2 1.3551(17)
O1 H1 0.993(17)
O2 C3 1.3674(17)
O2 C18 1.4263(17)
N1 C7 1.2809(18)
N1 C8 1.4199(18)
C1 C2 1.3901(19)
C1 C6 1.396(2)
C1 C7 1.4493(19)
C2 C3 1.4043(19)
C3 C4 1.3665(19)
C4 C5 1.388(2)
C4 H4 0.9300
C5 C6 1.362(2)
C5 H5 0.9300
C6 H6 0.9300
C7 H7 0.9300
C8 C17 1.3607(18)
C8 C9 1.4125(19)
C9 C10 1.358(2)
C9 H9 0.9300
C10 C11 1.407(2)
C10 H10 0.9300
C11 C16 1.4150(19)
C11 C12 1.420(2)
C12 C13 1.348(2)
C12 H12 0.9300
C13 C14 1.392(2)
C13 H13 0.9300
C14 C15 1.365(2)
C14 H14 0.9300
C15 C16 1.407(2)
C15 H15 0.9300
C16 C17 1.4158(18)
C17 H17 0.9300
C18 H18A 0.9600
C18 H18B 0.9600
C18 H18C 0.9600

loop_
_geom_torsion_atom_site_label_1
_geom_torsion_atom_site_label_2
_geom_torsion_atom_site_label_3
_geom_torsion_atom_site_label_4
_geom_torsion
C6 C1 C2 O1 -179.38(13)
C7 C1 C2 O1 -3.01(19)
C6 C1 C2 C3 -1.60(19)
C7 C1 C2 C3 174.77(12)
C18 O2 C3 C4 -6.4(2)
C18 O2 C3 C2 171.10(13)
O1 C2 C3 C4 178.14(13)
C1 C2 C3 C4 0.3(2)
O1 C2 C3 O2 0.50(18)
C1 C2 C3 O2 -177.37(11)
O2 C3 C4 C5 178.90(14)
C2 C3 C4 C5 1.5(2)
C3 C4 C5 C6 -2.0(3)
C4 C5 C6 C1 0.6(3)
C2 C1 C6 C5 1.2(2)
C7 C1 C6 C5 -175.23(14)
C8 N1 C7 C1 -175.16(11)
C2 C1 C7 N1 -3.05(19)
C6 C1 C7 N1 173.28(12)
C7 N1 C8 C17 -170.09(12)
C7 N1 C8 C9 13.20(19)
C17 C8 C9 C10 0.0(2)
N1 C8 C9 C10 176.68(13)
C8 C9 C10 C11 1.4(2)
C9 C10 C11 C16 -1.5(2)
C9 C10 C11 C12 179.49(13)
C10 C11 C12 C13 -179.91(14)
C16 C11 C12 C13 1.0(2)
C11 C12 C13 C14 -1.4(2)
C12 C13 C14 C15 0.2(2)
C13 C14 C15 C16 1.3(2)
C14 C15 C16 C11 -1.6(2)
C14 C15 C16 C17 179.69(13)
C10 C11 C16 C15 -178.68(12)
C12 C11 C16 C15 0.42(19)
C10 C11 C16 C17 0.14(19)
C12 C11 C16 C17 179.24(12)
C9 C8 C17 C16 -1.4(2)
N1 C8 C17 C16 -178.21(12)
C15 C16 C17 C8 -179.98(13)
C11 C16 C17 C8 1.26(19)
